data_7114292
loop_
_publ_author_name
'Liao, Yi'
'Baskett, Martha'
'Lahti, Paul M.'
'Palacio, Fernando'

_publ_section_title
;
 Structure and exchange in silicon-linked tetraradicalsElectronic
 supplementary information (ESI) available: EPR spectra, X-ray
 crystallographic data and packing views, synthetic and characterization
 details for 1a and 2, \cT plot for 2, and computational summaries for
 model systems. See http://www.rsc.org/suppdata/cc/b1/b107430j/
;
_journal_issue 3
_journal_name_full 'Chemical Communications'
_journal_page_first 252
_journal_paper_doi 10.1039/b107430j
_journal_year 2002
_chemical_compound_source 'Local laboratory'
_chemical_formula_moiety 'C40 H52 N4 O4 Si '
_chemical_formula_sum 'C40 H52 N4 O4 Si'
_chemical_formula_weight 680.966
_chemical_name_systematic
;
?
;
_space_group_IT_number 86
_symmetry_cell_setting tetragonal
_symmetry_space_group_name_Hall '-P 4bc'
_symmetry_space_group_name_H-M 'P 42/n :2'
_atom_sites_solution_primary direct
_atom_sites_solution_secondary difmap
_audit_creation_method maXus
_cell_angle_alpha 90.00
_cell_angle_beta 90.00
_cell_angle_gamma 90.00
_cell_formula_units_Z 2
_cell_length_a 16.661(2)
_cell_length_b 16.661(2)
_cell_length_c 7.0586(9)
_cell_measurement_reflns_used 1075
_cell_measurement_temperature 298
_cell_measurement_theta_max 19.980
_cell_measurement_theta_min 4.076
_cell_volume 1959.4(4)
_computing_data_collection KappaCCD
_computing_data_reduction 'Denzo and Scalepak (Otwinowski & Minor, 1997)'
_computing_molecular_graphics 'Ortep (Johnson, 1976)'
_computing_publication_material 'maxus(Mackay et al., 1999)'
_computing_structure_refinement 'maxus(Mackay et al., 1999)'
_computing_structure_solution 'SIR92 (Altomare et al., 1994)'
_diffrn_measurement_device KappaCCD
_diffrn_orient_matrix_type X=UH
_diffrn_orient_matrix_UB_11 -0.03272
_diffrn_orient_matrix_UB_12 0.00452
_diffrn_orient_matrix_UB_13 0.11829
_diffrn_orient_matrix_UB_21 -0.05026
_diffrn_orient_matrix_UB_22 0.00000
_diffrn_orient_matrix_UB_23 -0.07745
_diffrn_orient_matrix_UB_31 -0.00247
_diffrn_orient_matrix_UB_32 -0.05985
_diffrn_orient_matrix_UB_33 0.00893
_diffrn_radiation_source 'fine-focus sealed tube'
_diffrn_radiation_type ' MoK\a'
_diffrn_radiation_wavelength_id all
_diffrn_reflns_limit_h_max 16
_diffrn_reflns_limit_h_min 0
_diffrn_reflns_limit_k_max 11
_diffrn_reflns_limit_k_min -11
_diffrn_reflns_limit_l_max 6
_diffrn_reflns_limit_l_min 0
_diffrn_reflns_number 1092
_diffrn_reflns_theta_max 20.61
_exptl_absorpt_coefficient_mu 0.10
_exptl_absorpt_correction_type none
_exptl_crystal_colour red
_exptl_crystal_density_diffrn 1.154
_exptl_crystal_density_method 'not measured'
_exptl_crystal_description 'needle, 0.150*0.200*0.650 mm'
_exptl_crystal_F_000 732
_refine_ls_extinction_method none
_refine_ls_goodness_of_fit_all 4.832
_refine_ls_goodness_of_fit_gt 5.890
_refine_ls_goodness_of_fit_ref 5.890
_refine_ls_hydrogen_treatment refxyz
_refine_ls_matrix_type full
_refine_ls_number_parameters 54
_refine_ls_number_reflns 518
_refine_ls_R_factor_all 0.315
_refine_ls_R_factor_gt 0.246
_refine_ls_shift/su_max 3.951
_refine_ls_shift/su_mean 0.934
_refine_ls_structure_factor_coef F^2^
_refine_ls_weighting_details ' w = 1 / ( s^2^(Fo^2^) + 0.03000 * Fo^2^)'
_refine_ls_weighting_scheme sigma
_refine_ls_wR_factor_all 0.264
_refine_ls_wR_factor_gt 0.218
_refine_ls_wR_factor_ref 0.218
_reflns_d_resolution_high 0.71
_reflns_d_resolution_low 1.28
_reflns_limit_h_max 16
_reflns_limit_h_min 0
_reflns_limit_k_max 11
_reflns_limit_k_min -11
_reflns_limit_l_max 16
_reflns_limit_l_min 0
_reflns_number_gt 518
_reflns_number_total 987
_reflns_threshold_expression 'I> 3.00 sigma(I)'
_cod_data_source_file b107430j.txt
_cod_data_source_block 2
_cod_depositor_comments
;
The following automatic conversions were performed:

'_symmetry_cell_setting' value 'Tetragonal' changed to 'tetragonal'
according to
/usr/data/users/saulius/automatic-downloads/retrospective/RSC/lib/dictionaries/cif_core.dic
dictionary named 'cif_core.dic' version 2.4.2 from 2011-04-26.

Automatic conversion script
Id: cif_fix_values 2281 2013-09-26 08:29:07Z andrius 
;
_cod_original_cell_volume 1959.3(4)
_cod_original_sg_symbol_H-M 'P 42/n        '
_cod_original_formula_sum 'C40 H52 N4 O4 Si '
_cod_database_code 7114292

loop_
_symmetry_equiv_pos_as_xyz
+X,+Y,+Z
-X,-Y,-Z
'-X+ 1/2,-Y+ 1/2,+Z'
'+X+ 1/2,+Y+ 1/2,-Z'
'-Y,+X+ 1/2,+Z+ 1/2'
'+Y,-X+ 1/2,-Z+ 1/2'
'+Y+ 1/2,-X,+Z+ 1/2'
'-Y+ 1/2,+X,-Z+ 1/2'

loop_
_atom_site_label
_atom_site_fract_x
_atom_site_fract_y
_atom_site_fract_z
_atom_site_U_iso_or_equiv
_atom_site_occupancy
_atom_site_adp_type
Si1 0.250000 0.250000 0.250000 0.0786(9) 0.25 Uiso
C2 0.3609(3) 0.2391(3) 0.5516(7) 0.088(2) 1.00 Uiso
C3 0.3621(3) 0.3668(3) 0.3774(6) 0.098(2) 1.00 Uiso
C4 0.3308(3) 0.2892(3) 0.4013(8) 0.089(1) 1.00 Uiso
C5 0.4304(3) 0.2613(3) 0.6709(7) 0.116(2) 1.00 Uiso
C6 0.4262(4) 0.3956(3) 0.4953(8) 0.131(2) 1.00 Uiso
C7 0.4576(4) 0.3408(4) 0.620(1) 0.135(2) 1.00 Uiso
C8 0.5763(9) 0.333(1) 0.863(2) 0.273(6) 0.50 Uiso
C9 0.5136(5) 0.3186(5) 1.057(1) 0.236(4) 0.50 Uiso
N10 0.5282(9) 0.377(1) 0.767(2) 0.322(5) 0.50 Uiso
C11 0.6307(7) 0.4169(8) 0.960(2) 0.309(5) 0.50 Uiso
O12 0.5105(8) 0.453(1) 0.765(2) 0.293(6) 0.50 Uiso
C13 0.6153(6) 0.2602(9) 0.848(2) 0.285(5) 0.50 Uiso

loop_
_atom_type_symbol
_atom_type_description
_atom_type_scat_dispersion_real
_atom_type_scat_dispersion_imag
_atom_type_scat_source
'C ' 'C ' 0.0033 0.0016 'Waasmaier & Kirfel, 1995'
'H ' 'H ' 0.0000 0.0000 'Waasmaier & Kirfel, 1995'
'N ' 'N ' 0.0061 0.0033 'Waasmaier & Kirfel, 1995'
'O ' 'O ' 0.0106 0.0060 'Waasmaier & Kirfel, 1995'
Si Si 0.0817 0.0704 'Waasmaier & Kirfel, 1995'

loop_
_diffrn_radiation_wavelength
0.71073

loop_
_geom_angle_atom_site_label_1
_geom_angle_atom_site_label_2
_geom_angle_atom_site_label_3
_geom_angle
_geom_angle_site_symmetry_1
_geom_angle_site_symmetry_3
C4 Si1 C4 109.0(3) . 3_555
C4 Si1 C4 109.7(3) . 6_556
C4 Si1 C4 109.7(3) . 8_656
C4 Si1 C4 109.7(3) 3_555 6_556
C4 Si1 C4 109.7(3) 3_555 8_656
C4 Si1 C4 109.0(3) 6_556 8_656
C4 C2 C5 123.2(5) . .
C4 C3 C6 120.9(5) . .
Si1 C4 C2 118.5(4) . .
Si1 C4 C3 121.9(4) . .
Si1 C4 C2 118.5(4) 3_555 .
Si1 C4 C3 121.9(4) 3_555 .
Si1 C4 C2 118.5(4) 6_556 .
Si1 C4 C3 121.9(4) 6_556 .
Si1 C4 C2 118.5(4) 8_656 .
Si1 C4 C3 121.9(4) 8_656 .
C2 C4 C3 119.6(5) . .
C2 C5 C7 109.5(5) . .
C3 C6 C7 115.7(6) . .
C5 C7 C6 130.5(6) . .
N10 C8 C13 139.(2) . .
C8 N10 O12 135.(2) . .

loop_
_geom_bond_atom_site_label_1
_geom_bond_atom_site_label_2
_geom_bond_distance
_geom_bond_site_symmetry_2
Si1 C4 1.839(5) .
Si1 C4 1.839(5) 3_555
Si1 C4 1.839(5) 6_556
Si1 C4 1.839(5) 8_656
C2 C4 1.440(7) .
C2 C5 1.480(7) .
C3 C4 1.406(7) .
C3 C6 1.436(8) .
C5 C7 1.446(9) .
C6 C7 1.372(9) .
C8 N10 1.28(2) .
C8 C13 1.37(2) .
N10 O12 1.31(2) .

loop_
_geom_contact_atom_site_label_1
_geom_contact_atom_site_label_2
_geom_contact_distance
_geom_contact_site_symmetry_1
_geom_contact_site_symmetry_2
Si1 C2 2.824(5) 1_555 3_555
Si1 C2 2.824(5) 1_555 6_566
Si1 C2 2.824(5) 1_555 8_656
Si1 C3 2.844(5) 1_555 3_555
Si1 C3 2.844(5) 1_555 6_566
Si1 C3 2.844(5) 1_555 8_656
C2 C2 3.712(6) 1_555 3_555
C2 C2 3.839(7) 1_555 6_567
C2 C2 3.839(7) 1_555 8_657
C2 C3 3.467(7) 1_555 6_566
C2 C4 3.398(7) 1_555 3_555
C2 C4 3.606(7) 1_555 6_566
C2 C5 3.816(7) 1_555 6_567
C3 C4 3.253(7) 1_555 8_656
C3 C5 3.939(7) 1_555 8_657
C3 C9 3.48(1) 1_555 1_554
C3 C9 3.907(9) 1_555 8_657
C4 C4 2.993(7) 1_555 3_555
C4 C4 3.007(7) 1_555 6_566
C4 C4 3.007(7) 1_555 8_656
C4 C9 3.93(1) 1_555 1_554
C5 C6 3.956(8) 1_555 6_567
C5 C11 3.67(1) 1_555 5_644
C6 C9 3.65(1) 1_555 1_554
C6 O12 3.29(2) 1_555 2_666
C11 C13 3.53(2) 1_555 7_565

loop_
_geom_torsion_atom_site_label_1
_geom_torsion_atom_site_label_2
_geom_torsion_atom_site_label_3
_geom_torsion_atom_site_label_4
_geom_torsion
C4 Si1 C4 C2 50.0(4)
C4 Si1 C4 C3 -128.2(5)
C4 Si1 C4 C2 -70.2(5)
C4 Si1 C4 C3 111.7(5)
C4 Si1 C4 C2 170.1(5)
C4 Si1 C4 C3 -8.1(4)
C5 C2 C4 Si1 174.4(7)
C5 C2 C4 C3 -7.4(5)
C4 C2 C5 C7 3.7(5)
C6 C3 C4 Si1 -178.9(7)
C6 C3 C4 C2 2.9(5)
C4 C3 C6 C7 4.6(6)
Si1 C4 C2 C5 174.4(7)
Si1 C4 C3 C6 -178.9(7)
Si1 C4 C2 C5 174.4(7)
Si1 C4 C3 C6 -178.9(7)
Si1 C4 C2 C5 174.4(7)
Si1 C4 C3 C6 -178.9(7)
C2 C5 C7 C6 4.9(7)
C3 C6 C7 C5 -9.1(6)
C13 C8 N10 O12 -157.(4)
